data_7152311
loop_
_publ_author_name
'Wu, Dong-Dong'
'He, Ming-Tao'
'Liu, Qi-Di'
'Wang, Wei'
'Zhou, Jie'
'Wang, Lei'
'Fun, Hoong-Kun'
'Xu, Jian-Hua'
'Zhang, Yan'

_publ_section_title
;
 Photoinduced reactions of bicycloalkylidenes with isatin and
 isoquinolinetrione.
;
_journal_issue 18
_journal_name_full 'Organic &amp; biomolecular chemistry'
_journal_page_first 3626
_journal_page_last 3635
_journal_paper_doi 10.1039/c2ob07158d
_journal_volume 10
_journal_year 2012
_chemical_formula_moiety 'C22 H27 N O4'
_chemical_formula_sum 'C22 H27 N O4'
_chemical_formula_weight 369.45
_chemical_name_systematic
;
?
;
_space_group_IT_number 14
_symmetry_cell_setting monoclinic
_symmetry_space_group_name_Hall '-P 2ybc'
_symmetry_space_group_name_H-M 'P 1 21/c 1'
_atom_sites_solution_hydrogens geom
_atom_sites_solution_primary direct
_atom_sites_solution_secondary difmap
_audit_creation_method SHELXL-97
_cell_angle_alpha 90.00
_cell_angle_beta 123.821(2)
_cell_angle_gamma 90.00
_cell_formula_units_Z 4
_cell_length_a 13.2402(4)
_cell_length_b 8.7479(2)
_cell_length_c 19.2827(5)
_cell_measurement_reflns_used 3963
_cell_measurement_temperature 100
_cell_measurement_theta_max 27.70
_cell_measurement_theta_min 2.54
_cell_volume 1855.46(10)
_computing_cell_refinement 'SAINT (Bruker, 2009)'
_computing_data_collection 'APEX2 (Bruker, 2009)'
_computing_data_reduction SAINT
_computing_molecular_graphics SHELXTL
_computing_publication_material 'SHELXTL and PLATON (Spek, 2009)'
_computing_structure_refinement SHELXTL
_computing_structure_solution 'SHELXTL (Sheldrick, 2008)'
_diffrn_ambient_temperature 100
_diffrn_measured_fraction_theta_full 0.994
_diffrn_measured_fraction_theta_max 0.994
_diffrn_measurement_device_type
;
Bruker SMART APEXII CCD area-detector diffractometer
;
_diffrn_measurement_method '\f and \w scans'
_diffrn_radiation_monochromator graphite
_diffrn_radiation_source 'fine-focus sealed tube'
_diffrn_radiation_type MoK\a
_diffrn_radiation_wavelength 0.71073
_diffrn_reflns_av_R_equivalents 0.0506
_diffrn_reflns_av_sigmaI/netI 0.0465
_diffrn_reflns_limit_h_max 17
_diffrn_reflns_limit_h_min -18
_diffrn_reflns_limit_k_max 12
_diffrn_reflns_limit_k_min -12
_diffrn_reflns_limit_l_max 27
_diffrn_reflns_limit_l_min -23
_diffrn_reflns_number 21208
_diffrn_reflns_theta_full 30.11
_diffrn_reflns_theta_max 30.11
_diffrn_reflns_theta_min 2.16
_diffrn_standards_number 0
_exptl_absorpt_coefficient_mu 0.090
_exptl_absorpt_correction_T_max 0.9916
_exptl_absorpt_correction_T_min 0.9774
_exptl_absorpt_correction_type multi-scan
_exptl_absorpt_process_details '(<i>SADABS</i>; Bruker, 2009)'
_exptl_crystal_colour colourless
_exptl_crystal_density_diffrn 1.323
_exptl_crystal_density_method 'not measured'
_exptl_crystal_description Block
_exptl_crystal_F_000 792
_exptl_crystal_size_max 0.254
_exptl_crystal_size_mid 0.131
_exptl_crystal_size_min 0.094
_refine_diff_density_max 0.256
_refine_diff_density_min -0.207
_refine_diff_density_rms 0.046
_refine_ls_extinction_method none
_refine_ls_goodness_of_fit_ref 1.067
_refine_ls_hydrogen_treatment constr
_refine_ls_matrix_type full
_refine_ls_number_parameters 245
_refine_ls_number_reflns 5444
_refine_ls_number_restraints 0
_refine_ls_restrained_S_all 1.067
_refine_ls_R_factor_all 0.0884
_refine_ls_R_factor_gt 0.0586
_refine_ls_shift/su_max <0.001
_refine_ls_shift/su_mean <0.001
_refine_ls_structure_factor_coef Fsqd
_refine_ls_weighting_details 'calc w=1/[\s^2^(Fo^2^)+(0.0369P)^2^+0.8173P] where P=(Fo^2^+2Fc^2^)/3'
_refine_ls_weighting_scheme calc
_refine_ls_wR_factor_gt 0.1126
_refine_ls_wR_factor_ref 0.1240
_reflns_number_gt 3902
_reflns_number_total 5444
_reflns_threshold_expression I>2\s(I)
_cod_data_source_file c2ob07158d.txt
_cod_data_source_block wdd63_0m
_cod_depositor_comments
;
The following automatic conversions were performed:

'_symmetry_cell_setting' value 'Monoclinic' changed to 'monoclinic'
according to /home/saulius/struct/CIF-dictionaries/cif_core.dic
dictionary named 'cif_core.dic' version 2.4.1 from 2010-06-29.

Automatic conversion script
Id: cif_fix_values 1715 2011-07-08 13:25:40Z adriana 
;
_cod_original_cell_volume 1855.46(9)
_cod_original_sg_symbol_H-M 'P 21/c'
_cod_database_code 7152311

loop_
_symmetry_equiv_pos_as_xyz
'x, y, z'
'-x, y+1/2, -z+1/2'
'-x, -y, -z'
'x, -y-1/2, z-1/2'

loop_
_atom_site_label
_atom_site_type_symbol
_atom_site_fract_x
_atom_site_fract_y
_atom_site_fract_z
_atom_site_U_iso_or_equiv
_atom_site_adp_type
_atom_site_occupancy
_atom_site_symmetry_multiplicity
_atom_site_calc_flag
_atom_site_refinement_flags
O1 O 0.29221(11) 0.76463(12) 0.68429(8) 0.0302(3) Uani 1 1 d .
O2 O 0.19765(10) 0.55552(11) 0.70029(7) 0.0235(2) Uani 1 1 d .
O3 O 0.42550(11) 0.50349(13) 0.84551(8) 0.0351(3) Uani 1 1 d .
O4 O 0.47600(12) 0.74387(15) 0.84830(9) 0.0427(3) Uani 1 1 d .
N1 N 0.11472(14) 0.91173(14) 0.62900(9) 0.0278(3) Uani 1 1 d .
C1 C 0.20113(18) 0.85694(17) 0.62589(11) 0.0303(4) Uani 1 1 d .
C2 C 0.12182(15) 0.88797(17) 0.70426(10) 0.0229(3) Uani 1 1 d .
C3 C 0.04930(15) 0.97824(18) 0.71971(11) 0.0263(3) Uani 1 1 d .
H3A H -0.0090 1.0459 0.6779 0.032 Uiso 1 1 calc R
C4 C 0.06257(16) 0.96893(18) 0.79610(11) 0.0299(4) Uani 1 1 d .
H4A H 0.0135 1.0305 0.8067 0.036 Uiso 1 1 calc R
C5 C 0.14703(17) 0.87030(19) 0.85705(11) 0.0303(4) Uani 1 1 d .
H5A H 0.1567 0.8657 0.9096 0.036 Uiso 1 1 calc R
C6 C 0.21790(16) 0.77780(18) 0.84162(10) 0.0265(3) Uani 1 1 d .
H6A H 0.2755 0.7096 0.8834 0.032 Uiso 1 1 calc R
C7 C 0.20398(14) 0.78571(16) 0.76475(10) 0.0219(3) Uani 1 1 d .
C8 C 0.27117(15) 0.68305(17) 0.74059(10) 0.0244(3) Uani 1 1 d .
C9 C 0.39965(16) 0.64578(19) 0.81521(12) 0.0312(4) Uani 1 1 d .
C10 C 0.33941(15) 0.37453(18) 0.80245(11) 0.0288(4) Uani 1 1 d .
C11 C 0.42340(18) 0.2359(2) 0.82506(14) 0.0435(5) Uani 1 1 d .
H11A H 0.3735 0.1450 0.7949 0.052 Uiso 1 1 calc R
H11B H 0.4783 0.2549 0.8063 0.052 Uiso 1 1 calc R
C12 C 0.4996(2) 0.2026(2) 0.91855(16) 0.0557(6) Uani 1 1 d .
H12A H 0.5473 0.1081 0.9290 0.067 Uiso 1 1 calc R
H12B H 0.5577 0.2876 0.9481 0.067 Uiso 1 1 calc R
C13 C 0.42202(19) 0.1834(2) 0.95345(14) 0.0463(5) Uani 1 1 d .
H13A H 0.4750 0.1661 1.0145 0.056 Uiso 1 1 calc R
H13B H 0.3685 0.0932 0.9276 0.056 Uiso 1 1 calc R
C14 C 0.34473(17) 0.3265(2) 0.93546(11) 0.0362(4) Uani 1 1 d .
H14A H 0.2921 0.3119 0.9564 0.043 Uiso 1 1 calc R
H14B H 0.3984 0.4152 0.9649 0.043 Uiso 1 1 calc R
C15 C 0.26616(15) 0.35792(18) 0.84177(10) 0.0261(3) Uani 1 1 d .
H15A H 0.2193 0.4530 0.8317 0.031 Uiso 1 1 calc R
H15B H 0.2072 0.2733 0.8137 0.031 Uiso 1 1 calc R
C16 C 0.25942(16) 0.41054(17) 0.70832(11) 0.0273(4) Uani 1 1 d .
C17 C 0.15609(17) 0.29537(17) 0.66093(11) 0.0296(4) Uani 1 1 d .
H17A H 0.1912 0.1914 0.6714 0.036 Uiso 1 1 calc R
H17B H 0.1045 0.2993 0.6833 0.036 Uiso 1 1 calc R
C18 C 0.0765(2) 0.3226(2) 0.56726(11) 0.0393(5) Uani 1 1 d .
H18A H 0.0310 0.4193 0.5560 0.047 Uiso 1 1 calc R
H18B H 0.0167 0.2385 0.5404 0.047 Uiso 1 1 calc R
C19 C 0.1510(2) 0.3314(2) 0.52920(14) 0.0517(6) Uani 1 1 d .
H19A H 0.1888 0.2309 0.5342 0.062 Uiso 1 1 calc R
H19B H 0.0971 0.3571 0.4692 0.062 Uiso 1 1 calc R
C20 C 0.2494(2) 0.4523(2) 0.57365(14) 0.0479(6) Uani 1 1 d .
H20A H 0.2111 0.5542 0.5639 0.058 Uiso 1 1 calc R
H20B H 0.2996 0.4534 0.5502 0.058 Uiso 1 1 calc R
C21 C 0.3306(2) 0.4219(2) 0.66719(13) 0.0404(5) Uani 1 1 d .
H21A H 0.3911 0.5052 0.6942 0.048 Uiso 1 1 calc R
H21B H 0.3755 0.3252 0.6768 0.048 Uiso 1 1 calc R
C22 C 0.2195(2) 0.89864(19) 0.55832(13) 0.0418(5) Uani 1 1 d .
H22A H 0.1495 0.9578 0.5152 0.063 Uiso 1 1 calc R
H22B H 0.2273 0.8053 0.5336 0.063 Uiso 1 1 calc R
H22C H 0.2935 0.9601 0.5820 0.063 Uiso 1 1 calc R

loop_
_atom_site_aniso_label
_atom_site_aniso_U_11
_atom_site_aniso_U_22
_atom_site_aniso_U_33
_atom_site_aniso_U_23
_atom_site_aniso_U_13
_atom_site_aniso_U_12
O1 0.0442(7) 0.0184(6) 0.0532(7) 0.0029(5) 0.0426(7) -0.0005(5)
O2 0.0315(6) 0.0129(5) 0.0397(6) -0.0010(4) 0.0283(5) -0.0008(4)
O3 0.0257(6) 0.0248(6) 0.0591(8) 0.0071(5) 0.0263(6) 0.0009(5)
O4 0.0319(7) 0.0348(7) 0.0669(9) 0.0026(6) 0.0310(7) -0.0107(6)
N1 0.0433(9) 0.0161(6) 0.0366(8) -0.0007(5) 0.0300(7) -0.0021(6)
C1 0.0523(11) 0.0125(7) 0.0455(10) -0.0029(6) 0.0392(9) -0.0054(7)
C2 0.0287(8) 0.0161(7) 0.0331(8) -0.0037(6) 0.0230(7) -0.0056(6)
C3 0.0273(8) 0.0183(7) 0.0418(9) -0.0003(6) 0.0246(8) -0.0011(6)
C4 0.0364(10) 0.0215(8) 0.0513(10) -0.0061(7) 0.0365(9) -0.0039(7)
C5 0.0412(10) 0.0266(8) 0.0384(9) -0.0063(7) 0.0316(8) -0.0076(7)
C6 0.0306(9) 0.0226(8) 0.0341(8) -0.0023(6) 0.0228(7) -0.0048(7)
C7 0.0254(8) 0.0155(7) 0.0364(8) -0.0033(6) 0.0244(7) -0.0053(6)
C8 0.0317(9) 0.0153(7) 0.0411(9) 0.0003(6) 0.0294(8) -0.0034(6)
C9 0.0286(9) 0.0244(8) 0.0545(11) 0.0020(7) 0.0317(9) -0.0022(7)
C10 0.0258(9) 0.0193(8) 0.0515(10) 0.0031(7) 0.0279(8) 0.0010(6)
C11 0.0387(11) 0.0268(10) 0.0803(15) 0.0104(9) 0.0426(11) 0.0115(8)
C12 0.0375(12) 0.0336(11) 0.0895(17) 0.0230(11) 0.0313(12) 0.0172(9)
C13 0.0409(11) 0.0291(10) 0.0555(12) 0.0147(9) 0.0186(10) 0.0031(8)
C14 0.0360(10) 0.0290(9) 0.0392(10) 0.0067(7) 0.0182(8) -0.0019(8)
C15 0.0246(8) 0.0226(8) 0.0378(9) 0.0047(6) 0.0217(7) 0.0019(6)
C16 0.0388(10) 0.0138(7) 0.0513(10) 0.0021(6) 0.0387(9) 0.0028(6)
C17 0.0476(11) 0.0146(7) 0.0466(10) -0.0018(6) 0.0385(9) -0.0027(7)
C18 0.0688(14) 0.0210(8) 0.0451(10) -0.0064(7) 0.0422(11) -0.0105(9)
C19 0.110(2) 0.0205(9) 0.0650(13) -0.0055(8) 0.0733(15) -0.0059(10)
C20 0.0951(17) 0.0197(9) 0.0790(15) -0.0007(9) 0.0795(15) -0.0017(10)
C21 0.0614(13) 0.0198(8) 0.0793(14) 0.0020(8) 0.0637(12) 0.0025(8)
C22 0.0813(16) 0.0189(8) 0.0591(12) -0.0008(8) 0.0602(12) -0.0035(9)

loop_
_atom_type_symbol
_atom_type_description
_atom_type_scat_dispersion_real
_atom_type_scat_dispersion_imag
_atom_type_scat_source
C C 0.0033 0.0016 'International Tables Vol C Tables 4.2.6.8 and 6.1.1.4'
H H 0.0000 0.0000 'International Tables Vol C Tables 4.2.6.8 and 6.1.1.4'
N N 0.0061 0.0033 'International Tables Vol C Tables 4.2.6.8 and 6.1.1.4'
O O 0.0106 0.0060 'International Tables Vol C Tables 4.2.6.8 and 6.1.1.4'

loop_
_geom_angle_atom_site_label_1
_geom_angle_atom_site_label_2
_geom_angle_atom_site_label_3
_geom_angle
C1 O1 C8 117.34(12)
C8 O2 C16 117.10(12)
C9 O3 C10 122.20(14)
C1 N1 C2 116.39(15)
N1 C1 O1 126.07(14)
N1 C1 C22 122.33(17)
O1 C1 C22 111.44(15)
C7 C2 C3 119.64(14)
C7 C2 N1 121.93(13)
C3 C2 N1 118.29(14)
C4 C3 C2 119.86(16)
C4 C3 H3A 120.1
C2 C3 H3A 120.1
C5 C4 C3 120.28(15)
C5 C4 H4A 119.9
C3 C4 H4A 119.9
C4 C5 C6 120.25(14)
C4 C5 H5A 119.9
C6 C5 H5A 119.9
C7 C6 C5 119.63(16)
C7 C6 H6A 120.2
C5 C6 H6A 120.2
C2 C7 C6 120.28(14)
C2 C7 C8 116.40(13)
C6 C7 C8 123.28(15)
O2 C8 O1 109.94(12)
O2 C8 C7 107.39(12)
O1 C8 C7 109.28(12)
O2 C8 C9 114.71(13)
O1 C8 C9 103.43(12)
C7 C8 C9 111.97(13)
O4 C9 O3 119.83(17)
O4 C9 C8 120.83(15)
O3 C9 C8 119.30(14)
O3 C10 C15 107.17(13)
O3 C10 C11 103.40(14)
C15 C10 C11 110.00(14)
O3 C10 C16 108.26(12)
C15 C10 C16 113.10(13)
C11 C10 C16 114.21(15)
C12 C11 C10 112.61(17)
C12 C11 H11A 109.1
C10 C11 H11A 109.1
C12 C11 H11B 109.1
C10 C11 H11B 109.1
H11A C11 H11B 107.8
C13 C12 C11 112.26(17)
C13 C12 H12A 109.2
C11 C12 H12A 109.2
C13 C12 H12B 109.2
C11 C12 H12B 109.2
H12A C12 H12B 107.9
C12 C13 C14 109.93(16)
C12 C13 H13A 109.7
C14 C13 H13A 109.7
C12 C13 H13B 109.7
C14 C13 H13B 109.7
H13A C13 H13B 108.2
C15 C14 C13 110.18(16)
C15 C14 H14A 109.6
C13 C14 H14A 109.6
C15 C14 H14B 109.6
C13 C14 H14B 109.6
H14A C14 H14B 108.1
C14 C15 C10 113.58(14)
C14 C15 H15A 108.8
C10 C15 H15A 108.8
C14 C15 H15B 108.8
C10 C15 H15B 108.8
H15A C15 H15B 107.7
O2 C16 C17 104.22(13)
O2 C16 C21 110.82(12)
C17 C16 C21 109.67(14)
O2 C16 C10 106.12(12)
C17 C16 C10 111.68(12)
C21 C16 C10 113.85(15)
C18 C17 C16 113.91(13)
C18 C17 H17A 108.8
C16 C17 H17A 108.8
C18 C17 H17B 108.8
C16 C17 H17B 108.8
H17A C17 H17B 107.7
C17 C18 C19 111.95(18)
C17 C18 H18A 109.2
C19 C18 H18A 109.2
C17 C18 H18B 109.2
C19 C18 H18B 109.2
H18A C18 H18B 107.9
C20 C19 C18 110.18(14)
C20 C19 H19A 109.6
C18 C19 H19A 109.6
C20 C19 H19B 109.6
C18 C19 H19B 109.6
H19A C19 H19B 108.1
C19 C20 C21 111.39(15)
C19 C20 H20A 109.4
C21 C20 H20A 109.4
C19 C20 H20B 109.4
C21 C20 H20B 109.4
H20A C20 H20B 108.0
C20 C21 C16 113.01(17)
C20 C21 H21A 109.0
C16 C21 H21A 109.0
C20 C21 H21B 109.0
C16 C21 H21B 109.0
H21A C21 H21B 107.8
C1 C22 H22A 109.5
C1 C22 H22B 109.5
H22A C22 H22B 109.5
C1 C22 H22C 109.5
H22A C22 H22C 109.5
H22B C22 H22C 109.5

loop_
_geom_bond_atom_site_label_1
_geom_bond_atom_site_label_2
_geom_bond_distance
O1 C1 1.365(2)
O1 C8 1.4499(17)
O2 C8 1.3979(18)
O2 C16 1.4698(18)
O3 C9 1.336(2)
O3 C10 1.486(2)
O4 C9 1.203(2)
N1 C1 1.272(2)
N1 C2 1.4164(19)
C1 C22 1.497(2)
C2 C7 1.390(2)
C2 C3 1.397(2)
C3 C4 1.385(2)
C3 H3A 0.9500
C4 C5 1.383(2)
C4 H4A 0.9500
C5 C6 1.391(2)
C5 H5A 0.9500
C6 C7 1.390(2)
C6 H6A 0.9500
C7 C8 1.509(2)
C8 C9 1.531(2)
C10 C15 1.535(2)
C10 C11 1.535(2)
C10 C16 1.541(2)
C11 C12 1.526(3)
C11 H11A 0.9900
C11 H11B 0.9900
C12 C13 1.519(3)
C12 H12A 0.9900
C12 H12B 0.9900
C13 C14 1.530(3)
C13 H13A 0.9900
C13 H13B 0.9900
C14 C15 1.526(2)
C14 H14A 0.9900
C14 H14B 0.9900
C15 H15A 0.9900
C15 H15B 0.9900
C16 C17 1.527(2)
C16 C21 1.536(2)
C17 C18 1.520(3)
C17 H17A 0.9900
C17 H17B 0.9900
C18 C19 1.525(3)
C18 H18A 0.9900
C18 H18B 0.9900
C19 C20 1.519(3)
C19 H19A 0.9900
C19 H19B 0.9900
C20 C21 1.524(3)
C20 H20A 0.9900
C20 H20B 0.9900
C21 H21A 0.9900
C21 H21B 0.9900
C22 H22A 0.9800
C22 H22B 0.9800
C22 H22C 0.9800

loop_
_geom_torsion_atom_site_label_1
_geom_torsion_atom_site_label_2
_geom_torsion_atom_site_label_3
_geom_torsion_atom_site_label_4
_geom_torsion
C2 N1 C1 O1 7.4(2)
C2 N1 C1 C22 -167.59(15)
C8 O1 C1 N1 20.4(2)
C8 O1 C1 C22 -164.16(13)
C1 N1 C2 C7 -12.5(2)
C1 N1 C2 C3 163.15(15)
C7 C2 C3 C4 2.1(2)
N1 C2 C3 C4 -173.60(15)
C2 C3 C4 C5 -0.2(2)
C3 C4 C5 C6 -1.1(2)
C4 C5 C6 C7 0.4(2)
C3 C2 C7 C6 -2.8(2)
N1 C2 C7 C6 172.78(14)
C3 C2 C7 C8 174.98(14)
N1 C2 C7 C8 -9.5(2)
C5 C6 C7 C2 1.5(2)
C5 C6 C7 C8 -176.09(14)
C16 O2 C8 O1 91.41(15)
C16 O2 C8 C7 -149.79(12)
C16 O2 C8 C9 -24.63(17)
C1 O1 C8 O2 78.59(16)
C1 O1 C8 C7 -39.05(18)
C1 O1 C8 C9 -158.46(13)
C2 C7 C8 O2 -85.75(15)
C6 C7 C8 O2 91.95(18)
C2 C7 C8 O1 33.48(19)
C6 C7 C8 O1 -148.82(15)
C2 C7 C8 C9 147.47(14)
C6 C7 C8 C9 -34.8(2)
C10 O3 C9 O4 -173.71(15)
C10 O3 C9 C8 8.6(2)
O2 C8 C9 O4 170.53(15)
O1 C8 C9 O4 50.79(19)
C7 C8 C9 O4 -66.75(19)
O2 C8 C9 O3 -11.8(2)
O1 C8 C9 O3 -131.59(14)
C7 C8 C9 O3 110.87(16)
C9 O3 C10 C15 -94.85(17)
C9 O3 C10 C11 148.95(15)
C9 O3 C10 C16 27.44(19)
O3 C10 C11 C12 63.43(19)
C15 C10 C11 C12 -50.7(2)
C16 C10 C11 C12 -179.16(16)
C10 C11 C12 C13 54.7(2)
C11 C12 C13 C14 -57.1(2)
C12 C13 C14 C15 57.2(2)
C13 C14 C15 C10 -56.45(19)
O3 C10 C15 C14 -59.21(17)
C11 C10 C15 C14 52.5(2)
C16 C10 C15 C14 -178.44(13)
C8 O2 C16 C17 178.03(11)
C8 O2 C16 C21 -64.07(18)
C8 O2 C16 C10 60.01(15)
O3 C10 C16 O2 -58.67(14)
C15 C10 C16 O2 59.93(16)
C11 C10 C16 O2 -173.25(13)
O3 C10 C16 C17 -171.63(12)
C15 C10 C16 C17 -53.03(17)
C11 C10 C16 C17 73.79(17)
O3 C10 C16 C21 63.49(16)
C15 C10 C16 C21 -177.91(13)
C11 C10 C16 C21 -51.09(19)
O2 C16 C17 C18 67.66(16)
C21 C16 C17 C18 -51.03(19)
C10 C16 C17 C18 -178.20(14)
C16 C17 C18 C19 53.75(19)
C17 C18 C19 C20 -55.0(2)
C18 C19 C20 C21 56.3(2)
C19 C20 C21 C16 -56.3(2)
O2 C16 C21 C20 -62.34(19)
C17 C16 C21 C20 52.17(18)
C10 C16 C21 C20 178.12(14)
